data_7245566
loop_
_publ_author_name
'Xiang, Jing'
'Wang, Li-Xin'
'Zhang, Xu'
'Zhu, De-Sheng'
'Wang, Lei'
'Liu, Lu-Lu'
'Leung, Chi-Fai'
'Xiang, Jing'

_publ_section_title
;
 Effect of the dangling aromatic ring on neutral luminescent
 bis(phosphine) Cu(i)/Ag(i) complexes with the asymmetric
 pyridyl-tetrazolate ligands
;
_journal_issue 42
_journal_name_full 'RSC Advances'
_journal_page_first 27267
_journal_page_last 27274
_journal_paper_doi 10.1039/D2RA04684A
_journal_volume 12
_journal_year 2022
_chemical_formula_moiety '0.235(C41.5 H32.8 Cu N9 P2)'
_chemical_formula_sum 'C9.76 H7.72 Cu0.24 N2.12 P0.47'
_chemical_formula_weight 184.25
_space_group_crystal_system monoclinic
_space_group_IT_number 14
_space_group_name_Hall '-P 2yn'
_space_group_name_H-M_alt 'P 1 21/n 1'
_atom_sites_solution_hydrogens mixed
_atom_sites_solution_primary dual
_audit_creation_date 2021-07-26
_audit_creation_method
;
Olex2 1.5-alpha
(compiled 2021.07.19 svn.r715e62df for OlexSys, GUI svn.r6380)
;
_audit_update_record
;
2022-06-11 deposited with the CCDC.	2022-09-13 downloaded from the CCDC.
;
_cell_angle_alpha 90
_cell_angle_beta 89.9860(10)
_cell_angle_gamma 90
_cell_formula_units_Z 17
_cell_length_a 18.9696(2)
_cell_length_b 10.51280(10)
_cell_length_c 19.2832(2)
_cell_measurement_reflns_used 22721
_cell_measurement_temperature 150.00(10)
_cell_measurement_theta_max 73.8400
_cell_measurement_theta_min 4.6660
_cell_volume 3845.53(7)
_computing_cell_refinement 'CrysAlisPro 1.171.39.28b (Rigaku OD, 2015)'
_computing_data_collection 'CrysAlisPro 1.171.39.28b (Rigaku OD, 2015)'
_computing_data_reduction 'CrysAlisPro 1.171.39.28b (Rigaku OD, 2015)'
_computing_molecular_graphics 'Olex2 1.5-alpha (Dolomanov et al., 2009)'
_computing_publication_material 'Olex2 1.5-alpha (Dolomanov et al., 2009)'
_computing_structure_refinement 'SHELXL 2018/3 (Sheldrick, 2015)'
_computing_structure_solution 'SHELXT 2014/5 (Sheldrick, 2014)'
_diffrn_ambient_environment N~2~
_diffrn_ambient_temperature 150.00(10)
_diffrn_detector 'CCD plate'
_diffrn_measured_fraction_theta_full 1.000
_diffrn_measured_fraction_theta_max 0.987
_diffrn_measurement_details
;
List of Runs (angles in degrees, time in seconds):

  # Type    Start    End  Width  t~exp~   \w     \q     \k     \f   Frames
#--------------------------------------------------------------------------
  1  \w    -82.00 -34.00   0.50    1.00    --    0.00 -38.00-120.00   96
  2  \w    -66.00 -22.00   0.50    1.00    --    0.00 -38.00 -60.00   88
  3  \w    -16.00  87.00   0.50    1.00    --    0.00  38.00-120.00  206
  4  \w     33.00  69.00   0.50    5.20    --   95.20 -45.00   0.00   72
  5  \w     76.00 185.00   0.50    5.20    --   95.20  15.00-150.00  218
  6  \w      8.00 110.00   0.50    5.20    --   95.20 -30.00  30.00  204
  7  \w     23.00 124.00   0.50    5.20    --   95.20 -77.00-150.00  202
  8  \w    -62.00   7.00   0.50    1.00    --    0.00 -38.00   0.00  138
  9  \w    -29.00  -3.00   0.50    1.00    --    0.00 -38.00 120.00   52
 10  \w     46.00  78.00   0.50    1.00    --    0.00  38.00 -30.00   64
 11  \w    -51.00 -11.00   0.50    1.00    --    0.00 -38.00  60.00   80
 12  \w    -71.00 -33.00   0.50    1.00    --    0.00 -38.00 120.00   76
 13  \w     92.00 124.00   0.50    5.20    --   95.20 -82.00  90.00   64
 14  \w      8.00 119.00   0.50    5.20    --   95.20 -61.00 -90.00  222
 15  \w     84.00 113.00   0.50    5.20    --   95.20 -82.00 150.00   58
 16  \w     31.00  57.00   0.50    5.20    --   95.20 -82.00-150.00   52
 17  \w     77.00 103.00   0.50    5.20    --   95.20 -15.00 -90.00   52
 18  \w     81.00 108.00   0.50    5.20    --   95.20 -82.00-150.00   54
 19  \w     12.00  38.00   0.50    5.20    --   95.20 -82.00  60.00   52
 20  \w     52.00 127.00   0.50    5.20    --   95.20 -82.00  60.00  150
 21  \w     90.00 185.00   0.50    5.20    --   95.20  15.00 150.00  190
 22  \w     27.00  53.00   0.50    5.20    --   95.20 -61.00  30.00   52
 23  \w     79.00 176.00   0.50    5.20    --   95.20  30.00-120.00  194
 24  \w     25.00 127.00   0.50    5.20    --   95.20 -82.00 -90.00  204
 25  \w     56.00 118.00   0.50    5.20    --   95.20 -61.00  30.00  124
 26  \w      8.00  71.00   0.50    5.20    --   95.20 -15.00 -90.00  126
 27  \w     46.00  77.00   0.50    5.20    --   95.20 -82.00 150.00   62
 28  \w     93.00 119.00   0.50    5.20    --   95.20 -82.00-180.00   52
 29  \w     79.00 104.00   0.50    5.20    --   95.20 -82.00   0.00   50
 30  \w     85.00 110.00   0.50    5.20    --   95.20 -82.00 -30.00   50
;
_diffrn_measurement_device 'four-circle diffractometer'
_diffrn_measurement_device_type 'XtaLAB AFC12 (RINC): Kappa dual home/near'
_diffrn_measurement_method '\w scans'
_diffrn_orient_matrix_type 'CrysAlisPro convention (1999,Acta A55,543-557)'
_diffrn_orient_matrix_UB_11 -0.0707461000
_diffrn_orient_matrix_UB_12 -0.0334243000
_diffrn_orient_matrix_UB_13 0.0346904000
_diffrn_orient_matrix_UB_21 0.0382269000
_diffrn_orient_matrix_UB_22 -0.0937286000
_diffrn_orient_matrix_UB_23 0.0485342000
_diffrn_orient_matrix_UB_31 0.0112712000
_diffrn_orient_matrix_UB_32 0.1075995000
_diffrn_orient_matrix_UB_33 0.0531405000
_diffrn_radiation_monochromator graphite
_diffrn_radiation_probe x-ray
_diffrn_radiation_type 'Cu K\a'
_diffrn_radiation_wavelength 1.54184
_diffrn_reflns_av_R_equivalents 0.0597
_diffrn_reflns_av_unetI/netI 0.0373
_diffrn_reflns_Laue_measured_fraction_full 1.000
_diffrn_reflns_Laue_measured_fraction_max 0.987
_diffrn_reflns_limit_h_max 22
_diffrn_reflns_limit_h_min -23
_diffrn_reflns_limit_k_max 13
_diffrn_reflns_limit_k_min -11
_diffrn_reflns_limit_l_max 24
_diffrn_reflns_limit_l_min -19
_diffrn_reflns_number 41771
_diffrn_reflns_point_group_measured_fraction_full 1.000
_diffrn_reflns_point_group_measured_fraction_max 0.987
_diffrn_reflns_theta_full 67.684
_diffrn_reflns_theta_max 74.149
_diffrn_reflns_theta_min 3.268
_diffrn_source 'fine-focus sealed X-ray tube'
_diffrn_source_type 'Enhance (Cu) X-ray Source'
_exptl_absorpt_coefficient_mu 1.928
_exptl_absorpt_correction_T_max 1.00000
_exptl_absorpt_correction_T_min 0.79228
_exptl_absorpt_correction_type multi-scan
_exptl_absorpt_process_details
;
CrysAlisPro 1.171.39.28b (Rigaku Oxford Diffraction, 2015)
Empirical absorption correction using spherical harmonics,
 implemented in SCALE3 ABSPACK scaling algorithm.
;
_exptl_crystal_colour blue
_exptl_crystal_colour_primary blue
_exptl_crystal_density_diffrn 1.353
_exptl_crystal_description block
_exptl_crystal_F_000 1615
_exptl_crystal_size_max 0.1
_exptl_crystal_size_mid 0.1
_exptl_crystal_size_min 0.1
_refine_diff_density_max 1.999
_refine_diff_density_min -1.193
_refine_diff_density_rms 0.117
_refine_ls_extinction_method none
_refine_ls_goodness_of_fit_ref 1.065
_refine_ls_hydrogen_treatment mixed
_refine_ls_matrix_type full
_refine_ls_number_parameters 500
_refine_ls_number_reflns 7724
_refine_ls_number_restraints 1
_refine_ls_restrained_S_all 1.066
_refine_ls_R_factor_all 0.0818
_refine_ls_R_factor_gt 0.0770
_refine_ls_shift/su_max 0.001
_refine_ls_shift/su_mean 0.000
_refine_ls_structure_factor_coef Fsqd
_refine_ls_weighting_details 'w=1/[\s^2^(Fo^2^)+(0.1290P)^2^+10.5118P] where P=(Fo^2^+2Fc^2^)/3'
_refine_ls_weighting_scheme calc
_refine_ls_wR_factor_gt 0.2221
_refine_ls_wR_factor_ref 0.2266
_reflns_Friedel_coverage 0.000
_reflns_number_gt 6907
_reflns_number_total 7724
_reflns_threshold_expression 'I > 2\s(I)'
_cod_data_source_file d2ra04684a2.cif
_cod_data_source_block l70+cu
_cod_database_code 7245566
_shelx_shelxl_version_number 2018/3
_shelx_space_group_comment
;
The symmetry employed for this shelxl refinement is uniquely defined
by the following loop, which should always be used as a source of
symmetry information in preference to the above space-group names.
They are only intended as comments.
;
_shelx_estimated_absorpt_t_max 0.831
_shelx_estimated_absorpt_t_min 0.831
_olex2_refinement_description
;
1. Fixed Uiso
 At 1.2 times of:
  All C(H) groups
2. Rigid bond restraints
 C31, C32
 with sigma for 1-2 distances of 0.01 and sigma for 1-3 distances of 0.01
3. Others
 Fixed Sof: C40(0.7) C41(0.7) H41(0.7) C42(0.7) H42(0.7) C43(0.7) H43(0.7)
 C44(0.7) H44(0.7)
4.a Aromatic/amide H refined with riding coordinates:
 C3(H3), C6(H6A), C5(H5), C15(H15), C27(H27), C25(H25), C13(H13), C14(H14),
 C26(H26), C23(H23), C11(H11), C24(H24), C12(H12), C35(H35), C17(H17), C36(H36),
  C21(H21), C18(H18), C19(H19), C33(H33), C37(H37), C39(H39), C38(H38),
 C29(H29), C20(H20), C31(H31), C32(H32), C30(H30), C41(H41), C42(H42), C43(H43),
  C44(H44), C8(H8)
;
_olex2_submission_special_instructions 'No special instructions were received'
_oxdiff_exptl_absorpt_empirical_details
;
Empirical correction (ABSPACK) includes:
- Absorption correction using spherical harmonics
- Frame scaling
;
_oxdiff_exptl_absorpt_empirical_full_max 5.836
_oxdiff_exptl_absorpt_empirical_full_min 0.436

loop_
_space_group_symop_operation_xyz
'x, y, z'
'-x+1/2, y+1/2, -z+1/2'
'-x, -y, -z'
'x-1/2, -y-1/2, z-1/2'

loop_
_atom_site_label
_atom_site_type_symbol
_atom_site_fract_x
_atom_site_fract_y
_atom_site_fract_z
_atom_site_U_iso_or_equiv
_atom_site_adp_type
_atom_site_occupancy
_atom_site_site_symmetry_order
_atom_site_calc_flag
_atom_site_refinement_flags_posn
_atom_site_refinement_flags_adp
_atom_site_refinement_flags_occupancy
_atom_site_disorder_assembly
_atom_site_disorder_group
Cu1 Cu 0.75759(3) 0.28544(5) 0.52608(3) 0.02663(19) Uani 1 1 d . . . . .
P1 P 0.66108(4) 0.25451(9) 0.59038(4) 0.0226(2) Uani 1 1 d . . . . .
P2 P 0.77569(6) 0.46594(10) 0.46450(5) 0.0383(3) Uani 1 1 d . . . . .
N1 N 0.78356(16) 0.1411(3) 0.45058(16) 0.0278(6) Uani 1 1 d . . . . .
N6 N 0.92747(18) -0.1940(3) 0.31148(17) 0.0319(7) Uani 1 1 d . . . . .
N2 N 0.85301(17) 0.2242(3) 0.56297(16) 0.0302(7) Uani 1 1 d . . . . .
N9 N 0.82521(17) -0.1917(4) 0.26166(17) 0.0340(7) Uani 1 1 d . . . . .
N3 N 0.89846(17) 0.2486(4) 0.61433(17) 0.0327(7) Uani 1 1 d . . . . .
N8 N 0.86819(19) -0.2772(4) 0.22993(18) 0.0367(8) Uani 1 1 d . . . . .
N5 N 0.94555(17) 0.0995(4) 0.54917(17) 0.0348(8) Uani 1 1 d . . . . .
N4 N 0.95362(17) 0.1735(4) 0.60536(17) 0.0357(8) Uani 1 1 d . . . . .
N7 N 0.93003(19) -0.2791(3) 0.25928(18) 0.0351(8) Uani 1 1 d . . . . .
C10 C 0.66130(18) 0.1210(3) 0.65104(18) 0.0249(7) Uani 1 1 d . . . . .
C7 C 0.86323(19) -0.1414(4) 0.31270(19) 0.0291(8) Uani 1 1 d . . . . .
C4 C 0.83786(19) -0.0432(4) 0.36087(19) 0.0284(8) Uani 1 1 d . . . . .
C2 C 0.84749(19) 0.0864(4) 0.46194(18) 0.0277(7) Uani 1 1 d . . . . .
C16 C 0.5837(2) 0.2239(4) 0.5369(2) 0.0308(8) Uani 1 1 d . . . . .
C1 C 0.88326(19) 0.1338(4) 0.52418(19) 0.0296(8) Uani 1 1 d . . . . .
C3 C 0.87651(19) -0.0049(4) 0.41854(19) 0.0303(8) Uani 1 1 d . . . . .
H3 H 0.920618 -0.039637 0.427739 0.036 Uiso 1 1 calc R U . . .
C6 C 0.7486(2) 0.1052(4) 0.39318(19) 0.0313(8) Uani 1 1 d . . . . .
H6A H 0.705828 0.144459 0.383388 0.038 Uiso 1 1 calc R U . . .
C5 C 0.7727(2) 0.0142(4) 0.34842(19) 0.0322(8) Uani 1 1 d . . . . .
H5 H 0.745892 -0.009336 0.310105 0.039 Uiso 1 1 calc R U . . .
C15 C 0.6005(2) 0.0541(4) 0.6684(2) 0.0312(8) Uani 1 1 d . . . . .
H15 H 0.558117 0.074147 0.646873 0.037 Uiso 1 1 calc R U . . .
C22 C 0.63294(17) 0.3877(3) 0.64477(18) 0.0233(7) Uani 1 1 d . . . . .
C27 C 0.6465(2) 0.5102(4) 0.6221(2) 0.0330(8) Uani 1 1 d . . . . .
H27 H 0.668493 0.522630 0.579507 0.040 Uiso 1 1 calc R U . . .
C25 C 0.5940(2) 0.5981(4) 0.7242(2) 0.0352(9) Uani 1 1 d . . . . .
H25 H 0.580369 0.668395 0.750240 0.042 Uiso 1 1 calc R U . . .
C13 C 0.6653(3) -0.0710(4) 0.7502(2) 0.0404(10) Uani 1 1 d . . . . .
H13 H 0.666909 -0.135262 0.783310 0.049 Uiso 1 1 calc R U . . .
C14 C 0.6024(2) -0.0416(4) 0.7172(2) 0.0367(9) Uani 1 1 d . . . . .
H14 H 0.561587 -0.086441 0.728018 0.044 Uiso 1 1 calc R U . . .
C26 C 0.6277(2) 0.6141(4) 0.6617(2) 0.0363(9) Uani 1 1 d . . . . .
H26 H 0.637923 0.695619 0.645952 0.044 Uiso 1 1 calc R U . . .
C23 C 0.5997(2) 0.3720(4) 0.7089(2) 0.0368(9) Uani 1 1 d . . . . .
H23 H 0.590257 0.290598 0.725294 0.044 Uiso 1 1 calc R U . . .
C11 C 0.7240(2) 0.0905(4) 0.6840(2) 0.0376(9) Uani 1 1 d . . . . .
H11 H 0.765255 0.133708 0.672859 0.045 Uiso 1 1 calc R U . . .
C24 C 0.5807(3) 0.4768(4) 0.7480(2) 0.0431(10) Uani 1 1 d . . . . .
H24 H 0.558769 0.465301 0.790721 0.052 Uiso 1 1 calc R U . . .
C28 C 0.8538(2) 0.4511(4) 0.4093(2) 0.0379(9) Uani 1 1 d . . . . .
C12 C 0.7248(3) -0.0047(5) 0.7337(3) 0.0470(11) Uani 1 1 d . . . . .
H12 H 0.766823 -0.023802 0.756209 0.056 Uiso 1 1 calc R U . . .
C35 C 0.6419(3) 0.4568(5) 0.4041(2) 0.0471(11) Uani 1 1 d . . . . .
H35 H 0.633037 0.394091 0.436922 0.057 Uiso 1 1 calc R U . . .
C17 C 0.5892(2) 0.1297(5) 0.4863(2) 0.0435(10) Uani 1 1 d . . . . .
H17 H 0.630056 0.081290 0.483115 0.052 Uiso 1 1 calc R U . . .
C36 C 0.5888(3) 0.4911(6) 0.3584(3) 0.0538(13) Uani 1 1 d . . . . .
H36 H 0.544626 0.453533 0.362436 0.065 Uiso 1 1 calc R U . . .
C34 C 0.7060(3) 0.5117(5) 0.4022(3) 0.0506(12) Uani 1 1 d . . . . .
C21 C 0.5223(3) 0.2929(5) 0.5414(3) 0.0599(16) Uani 1 1 d . . . . .
H21 H 0.517676 0.355727 0.575085 0.072 Uiso 1 1 calc R U . . .
C18 C 0.5345(3) 0.1079(6) 0.4410(3) 0.0576(14) Uani 1 1 d . . . . .
H18 H 0.539219 0.046486 0.406586 0.069 Uiso 1 1 calc R U . . .
C19 C 0.4734(4) 0.1757(6) 0.4461(4) 0.079(2) Uani 1 1 d . . . . .
H19 H 0.436197 0.158984 0.416068 0.095 Uiso 1 1 calc R U . . .
C33 C 0.9166(3) 0.5054(7) 0.4322(3) 0.0668(16) Uani 1 1 d . . . . .
H33 H 0.917724 0.553270 0.472765 0.080 Uiso 1 1 calc R U . . .
C37 C 0.6003(3) 0.5798(6) 0.3070(3) 0.0597(14) Uani 1 1 d . . . . .
H37 H 0.564428 0.602306 0.276516 0.072 Uiso 1 1 calc R U . . .
C39 C 0.7185(3) 0.5998(6) 0.3482(3) 0.0563(13) Uani 1 1 d . . . . .
H39 H 0.763088 0.635514 0.343608 0.068 Uiso 1 1 calc R U . . .
C38 C 0.6660(3) 0.6344(6) 0.3018(3) 0.0606(14) Uani 1 1 d . . . . .
H38 H 0.675184 0.694181 0.267453 0.073 Uiso 1 1 calc R U . . .
C29 C 0.8500(3) 0.3966(7) 0.3471(3) 0.0698(19) Uani 1 1 d . . . . .
H29 H 0.806400 0.371818 0.329755 0.084 Uiso 1 1 calc R U . . .
C20 C 0.4670(4) 0.2690(6) 0.4958(5) 0.090(3) Uani 1 1 d . . . . .
H20 H 0.425664 0.316136 0.498878 0.108 Uiso 1 1 calc R U . . .
C31 C 0.9729(4) 0.4070(9) 0.3313(4) 0.094(3) Uani 1 1 d . U . . .
H31 H 1.013736 0.379211 0.309320 0.113 Uiso 1 1 calc R U . . .
C32 C 0.9771(3) 0.4871(9) 0.3938(4) 0.086(2) Uani 1 1 d . U . . .
H32 H 1.019468 0.524363 0.407087 0.103 Uiso 1 1 calc R U . . .
C30 C 0.9111(4) 0.3758(8) 0.3073(4) 0.085(2) Uani 1 1 d . . . . .
H30 H 0.907288 0.339507 0.263429 0.102 Uiso 1 1 calc R U . . .
H6 H 0.969(3) -0.181(5) 0.336(3) 0.051(15) Uiso 1 1 d . . . . .
C40 C 0.7847(3) 0.6089(5) 0.5158(3) 0.0255(10) Uani 0.7 1 d . . P A 1
C41 C 0.7554(3) 0.7270(6) 0.5013(3) 0.0333(12) Uani 0.7 1 d . . P A 1
H41 H 0.729118 0.738193 0.461051 0.040 Uiso 0.7 1 calc R U P A 1
C42 C 0.7650(4) 0.8279(6) 0.5462(4) 0.0434(14) Uani 0.7 1 d . . P A 1
H42 H 0.744196 0.906008 0.536409 0.052 Uiso 0.7 1 calc R U P A 1
C43 C 0.8050(4) 0.8141(7) 0.6055(4) 0.0462(16) Uani 0.7 1 d . . P A 1
H43 H 0.811893 0.884123 0.634186 0.055 Uiso 0.7 1 calc R U P A 1
C44 C 0.8358(3) 0.6965(6) 0.6238(3) 0.0317(11) Uani 0.7 1 d . . P A 1
H44 H 0.863815 0.687812 0.663065 0.038 Uiso 0.7 1 calc R U P A 1
C8 C 0.8221(2) 0.5951(5) 0.5803(3) 0.0449(10) Uani 1 1 d . . . . .
H8 H 0.837650 0.514602 0.593241 0.054 Uiso 1 1 calc R U . A 1

loop_
_atom_site_aniso_label
_atom_site_aniso_U_11
_atom_site_aniso_U_22
_atom_site_aniso_U_33
_atom_site_aniso_U_23
_atom_site_aniso_U_13
_atom_site_aniso_U_12
Cu1 0.0252(3) 0.0272(3) 0.0276(3) 0.0003(2) 0.0015(2) 0.0030(2)
P1 0.0213(4) 0.0246(5) 0.0220(4) -0.0005(3) -0.0032(3) 0.0008(3)
P2 0.0528(7) 0.0292(5) 0.0328(5) 0.0011(4) 0.0128(5) -0.0027(5)
N1 0.0256(15) 0.0314(17) 0.0263(14) -0.0014(12) -0.0016(11) 0.0026(12)
N6 0.0294(16) 0.0353(18) 0.0311(16) -0.0092(14) -0.0045(13) 0.0038(14)
N2 0.0258(15) 0.0368(18) 0.0281(16) -0.0078(13) -0.0020(12) 0.0017(13)
N9 0.0295(16) 0.044(2) 0.0283(16) -0.0089(14) -0.0055(13) -0.0001(14)
N3 0.0269(16) 0.0424(19) 0.0287(16) -0.0092(14) -0.0045(12) 0.0037(14)
N8 0.0356(18) 0.043(2) 0.0316(17) -0.0092(15) -0.0063(14) 0.0010(15)
N5 0.0285(16) 0.044(2) 0.0319(16) -0.0117(14) -0.0077(13) 0.0089(14)
N4 0.0285(16) 0.047(2) 0.0320(16) -0.0119(15) -0.0072(13) 0.0073(15)
N7 0.0350(18) 0.0365(19) 0.0338(17) -0.0115(14) -0.0042(14) 0.0038(14)
C10 0.0253(17) 0.0246(17) 0.0246(16) -0.0018(13) -0.0040(13) -0.0013(14)
C7 0.0258(17) 0.034(2) 0.0276(17) -0.0036(15) -0.0018(14) 0.0004(15)
C4 0.0262(17) 0.033(2) 0.0259(17) -0.0047(15) -0.0004(13) 0.0002(15)
C2 0.0230(16) 0.0327(19) 0.0276(17) -0.0037(15) -0.0020(13) 0.0023(14)
C16 0.0317(19) 0.033(2) 0.0283(18) 0.0011(15) -0.0092(15) -0.0015(15)
C1 0.0253(17) 0.035(2) 0.0288(18) -0.0051(15) -0.0016(14) 0.0020(15)
C3 0.0244(17) 0.037(2) 0.0297(18) -0.0056(15) -0.0038(14) 0.0043(15)
C6 0.0264(17) 0.040(2) 0.0274(17) -0.0012(15) -0.0051(14) 0.0031(16)
C5 0.0271(18) 0.042(2) 0.0274(18) -0.0037(16) -0.0061(14) 0.0018(16)
C15 0.0295(18) 0.030(2) 0.0342(19) -0.0013(15) 0.0000(15) -0.0042(15)
C22 0.0183(15) 0.0259(18) 0.0257(16) -0.0015(13) -0.0048(12) 0.0017(13)
C27 0.036(2) 0.031(2) 0.0325(19) 0.0019(16) 0.0020(15) 0.0024(16)
C25 0.037(2) 0.032(2) 0.037(2) -0.0056(16) -0.0017(16) 0.0068(16)
C13 0.061(3) 0.031(2) 0.0302(19) 0.0070(16) -0.0048(18) -0.009(2)
C14 0.044(2) 0.028(2) 0.037(2) -0.0035(16) 0.0075(17) -0.0106(17)
C26 0.041(2) 0.026(2) 0.042(2) 0.0003(17) 0.0010(17) 0.0029(17)
C23 0.045(2) 0.030(2) 0.036(2) -0.0012(16) 0.0078(17) -0.0032(17)
C11 0.0307(19) 0.041(2) 0.041(2) 0.0131(18) -0.0106(16) -0.0099(17)
C24 0.056(3) 0.039(2) 0.035(2) -0.0049(18) 0.0122(19) 0.000(2)
C28 0.034(2) 0.046(2) 0.034(2) 0.0057(18) -0.0018(16) -0.0091(18)
C12 0.047(2) 0.044(3) 0.050(3) 0.021(2) -0.022(2) -0.008(2)
C35 0.066(3) 0.039(2) 0.036(2) 0.0016(19) 0.006(2) 0.009(2)
C17 0.039(2) 0.051(3) 0.040(2) -0.014(2) -0.0007(18) -0.011(2)
C36 0.054(3) 0.061(3) 0.046(3) 0.007(2) 0.009(2) 0.018(2)
C34 0.054(3) 0.045(3) 0.053(3) 0.013(2) 0.017(2) 0.017(2)
C21 0.045(3) 0.051(3) 0.083(4) -0.026(3) -0.035(3) 0.016(2)
C18 0.065(3) 0.065(3) 0.043(3) -0.014(2) -0.020(2) -0.015(3)
C19 0.084(4) 0.061(4) 0.092(5) -0.017(3) -0.068(4) 0.003(3)
C33 0.044(3) 0.096(5) 0.061(3) 0.000(3) 0.000(2) -0.006(3)
C37 0.052(3) 0.071(4) 0.056(3) 0.008(3) -0.010(2) 0.012(3)
C39 0.048(3) 0.061(3) 0.060(3) 0.015(3) -0.003(2) -0.005(2)
C38 0.063(3) 0.064(4) 0.055(3) 0.014(3) -0.003(2) 0.005(3)
C29 0.042(3) 0.114(6) 0.054(3) -0.033(3) 0.008(2) -0.008(3)
C20 0.068(4) 0.061(4) 0.142(7) -0.038(4) -0.074(5) 0.025(3)
C31 0.055(4) 0.130(7) 0.097(5) 0.042(4) 0.044(4) 0.032(4)
C32 0.041(3) 0.125(7) 0.091(5) 0.023(4) 0.009(3) 0.002(4)
C30 0.073(4) 0.098(5) 0.083(4) -0.045(4) 0.036(4) -0.023(4)
C40 0.026(2) 0.026(3) 0.025(2) -0.0017(19) 0.0022(19) -0.003(2)
C41 0.035(3) 0.028(3) 0.037(3) 0.003(2) 0.002(2) -0.001(2)
C42 0.049(4) 0.025(3) 0.056(4) -0.005(3) 0.008(3) 0.000(3)
C43 0.052(4) 0.035(3) 0.051(4) -0.020(3) 0.008(3) -0.007(3)
C44 0.036(3) 0.033(3) 0.026(2) -0.009(2) 0.002(2) -0.003(2)
C8 0.042(2) 0.037(2) 0.056(3) 0.001(2) -0.010(2) -0.0006(19)

loop_
_atom_type_symbol
_atom_type_description
_atom_type_scat_dispersion_real
_atom_type_scat_dispersion_imag
_atom_type_scat_source
C C 0.0181 0.0091 'International Tables Vol C Tables 4.2.6.8 and 6.1.1.4'
H H 0.0000 0.0000 'International Tables Vol C Tables 4.2.6.8 and 6.1.1.4'
Cu Cu -1.9646 0.5888 'International Tables Vol C Tables 4.2.6.8 and 6.1.1.4'
N N 0.0311 0.0180 'International Tables Vol C Tables 4.2.6.8 and 6.1.1.4'
P P 0.2955 0.4335 'International Tables Vol C Tables 4.2.6.8 and 6.1.1.4'

loop_
_geom_angle_atom_site_label_1
_geom_angle_atom_site_label_2
_geom_angle_atom_site_label_3
_geom_angle
_geom_angle_site_symmetry_1
_geom_angle_site_symmetry_3
_geom_angle_publ_flag
P1 Cu1 P2 122.48(4) . . ?
N1 Cu1 P1 117.28(9) . . ?
N1 Cu1 P2 101.58(9) . . ?
N2 Cu1 P1 119.04(10) . . ?
N2 Cu1 P2 108.15(10) . . ?
N2 Cu1 N1 79.16(12) . . ?
C10 P1 Cu1 117.71(12) . . ?
C10 P1 C22 102.81(16) . . ?
C16 P1 Cu1 111.82(13) . . ?
C16 P1 C10 103.21(17) . . ?
C16 P1 C22 102.98(17) . . ?
C22 P1 Cu1 116.47(12) . . ?
C28 P2 Cu1 110.87(15) . . ?
C28 P2 C34 102.9(2) . . ?
C34 P2 Cu1 116.76(18) . . ?
C40 P2 Cu1 115.08(17) . . ?
C40 P2 C28 108.2(2) . . ?
C40 P2 C34 101.9(2) . . ?
C2 N1 Cu1 113.1(2) . . ?
C6 N1 Cu1 129.8(3) . . ?
C6 N1 C2 117.0(3) . . ?
N7 N6 H6 117(3) . . ?
C7 N6 N7 108.7(3) . . ?
C7 N6 H6 135(3) . . ?
N3 N2 Cu1 140.0(3) . . ?
N3 N2 C1 105.9(3) . . ?
C1 N2 Cu1 114.1(2) . . ?
C7 N9 N8 105.7(3) . . ?
N4 N3 N2 107.4(3) . . ?
N7 N8 N9 110.8(3) . . ?
C1 N5 N4 103.8(3) . . ?
N3 N4 N5 111.2(3) . . ?
N8 N7 N6 106.4(3) . . ?
C15 C10 P1 122.7(3) . . ?
C11 C10 P1 118.3(3) . . ?
C11 C10 C15 118.9(3) . . ?
N6 C7 C4 126.8(3) . . ?
N9 C7 N6 108.5(3) . . ?
N9 C7 C4 124.7(3) . . ?
C3 C4 C7 122.4(3) . . ?
C3 C4 C5 118.6(3) . . ?
C5 C4 C7 119.0(3) . . ?
N1 C2 C1 113.7(3) . . ?
N1 C2 C3 123.3(3) . . ?
C3 C2 C1 123.1(3) . . ?
C17 C16 P1 117.5(3) . . ?
C21 C16 P1 123.6(3) . . ?
C21 C16 C17 118.8(4) . . ?
N2 C1 C2 120.0(3) . . ?
N5 C1 N2 111.8(3) . . ?
N5 C1 C2 128.2(3) . . ?
C4 C3 H3 120.9 . . ?
C2 C3 C4 118.2(3) . . ?
C2 C3 H3 120.9 . . ?
N1 C6 H6A 118.3 . . ?
N1 C6 C5 123.5(3) . . ?
C5 C6 H6A 118.3 . . ?
C4 C5 H5 120.4 . . ?
C6 C5 C4 119.3(3) . . ?
C6 C5 H5 120.4 . . ?
C10 C15 H15 119.6 . . ?
C14 C15 C10 120.8(4) . . ?
C14 C15 H15 119.6 . . ?
C27 C22 P1 118.5(3) . . ?
C27 C22 C23 118.2(3) . . ?
C23 C22 P1 123.3(3) . . ?
C22 C27 H27 119.6 . . ?
C26 C27 C22 120.9(4) . . ?
C26 C27 H27 119.6 . . ?
C26 C25 H25 120.3 . . ?
C26 C25 C24 119.3(4) . . ?
C24 C25 H25 120.3 . . ?
C14 C13 H13 120.3 . . ?
C12 C13 H13 120.3 . . ?
C12 C13 C14 119.4(4) . . ?
C15 C14 C13 119.9(4) . . ?
C15 C14 H14 120.1 . . ?
C13 C14 H14 120.1 . . ?
C27 C26 H26 119.7 . . ?
C25 C26 C27 120.6(4) . . ?
C25 C26 H26 119.7 . . ?
C22 C23 H23 119.8 . . ?
C24 C23 C22 120.4(4) . . ?
C24 C23 H23 119.8 . . ?
C10 C11 H11 120.2 . . ?
C12 C11 C10 119.6(4) . . ?
C12 C11 H11 120.2 . . ?
C25 C24 C23 120.5(4) . . ?
C25 C24 H24 119.8 . . ?
C23 C24 H24 119.8 . . ?
C33 C28 P2 118.2(4) . . ?
C29 C28 P2 121.1(4) . . ?
C29 C28 C33 120.5(5) . . ?
C13 C12 C11 121.4(4) . . ?
C13 C12 H12 119.3 . . ?
C11 C12 H12 119.3 . . ?
C36 C35 H35 119.1 . . ?
C34 C35 H35 119.1 . . ?
C34 C35 C36 121.8(5) . . ?
C16 C17 H17 119.8 . . ?
C18 C17 C16 120.5(5) . . ?
C18 C17 H17 119.8 . . ?
C35 C36 H36 119.4 . . ?
C37 C36 C35 121.2(5) . . ?
C37 C36 H36 119.4 . . ?
C35 C34 P2 121.1(4) . . ?
C35 C34 C39 116.9(5) . . ?
C39 C34 P2 121.9(4) . . ?
C16 C21 H21 119.9 . . ?
C16 C21 C20 120.2(5) . . ?
C20 C21 H21 119.9 . . ?
C17 C18 H18 119.7 . . ?
C19 C18 C17 120.5(5) . . ?
C19 C18 H18 119.7 . . ?
C18 C19 H19 120.1 . . ?
C18 C19 C20 119.8(5) . . ?
C20 C19 H19 120.1 . . ?
C28 C33 H33 120.5 . . ?
C32 C33 C28 119.0(6) . . ?
C32 C33 H33 120.5 . . ?
C36 C37 H37 120.7 . . ?
C38 C37 C36 118.5(5) . . ?
C38 C37 H37 120.7 . . ?
C34 C39 H39 119.1 . . ?
C38 C39 C34 121.8(5) . . ?
C38 C39 H39 119.1 . . ?
C37 C38 C39 119.6(5) . . ?
C37 C38 H38 120.2 . . ?
C39 C38 H38 120.2 . . ?
C28 C29 H29 119.5 . . ?
C28 C29 C30 121.0(5) . . ?
C30 C29 H29 119.5 . . ?
C21 C20 H20 119.9 . . ?
C19 C20 C21 120.2(6) . . ?
C19 C20 H20 119.9 . . ?
C32 C31 H31 120.5 . . ?
C30 C31 H31 120.5 . . ?
C30 C31 C32 119.0(6) . . ?
C33 C32 C31 118.3(6) . . ?
C33 C32 H32 120.8 . . ?
C31 C32 H32 120.8 . . ?
C29 C30 H30 119.8 . . ?
C31 C30 C29 120.5(6) . . ?
C31 C30 H30 119.8 . . ?
C41 C40 P2 126.5(4) . . ?
C41 C40 C8 117.5(5) . . ?
C8 C40 P2 115.8(4) . . ?
C40 C41 H41 119.7 . . ?
C42 C41 C40 120.5(6) . . ?
C42 C41 H41 119.7 . . ?
C41 C42 H42 119.6 . . ?
C43 C42 C41 120.7(6) . . ?
C43 C42 H42 119.6 . . ?
C42 C43 H43 119.1 . . ?
C42 C43 C44 121.8(6) . . ?
C44 C43 H43 119.1 . . ?
C43 C44 H44 121.7 . . ?
C8 C44 C43 116.5(5) . . ?
C8 C44 H44 121.7 . . ?
C40 C8 H8 118.7 . . ?
C44 C8 C40 122.6(5) . . ?
C44 C8 H8 118.7 . . ?

loop_
_geom_bond_atom_site_label_1
_geom_bond_atom_site_label_2
_geom_bond_distance
_geom_bond_site_symmetry_2
_geom_bond_publ_flag
Cu1 P1 2.2347(10) . ?
Cu1 P2 2.2647(12) . ?
Cu1 N1 2.160(3) . ?
Cu1 N2 2.049(3) . ?
P1 C10 1.827(4) . ?
P1 C16 1.822(4) . ?
P1 C22 1.829(4) . ?
P2 C28 1.830(4) . ?
P2 C34 1.851(6) . ?
P2 C40 1.807(5) . ?
N1 C2 1.360(5) . ?
N1 C6 1.344(5) . ?
N6 N7 1.348(5) . ?
N6 C7 1.339(5) . ?
N6 H6 0.92(6) . ?
N2 N3 1.338(4) . ?
N2 C1 1.339(5) . ?
N9 N8 1.359(5) . ?
N9 C7 1.330(5) . ?
N3 N4 1.322(5) . ?
N8 N7 1.303(5) . ?
N5 N4 1.342(5) . ?
N5 C1 1.326(5) . ?
C10 C15 1.392(5) . ?
C10 C11 1.386(5) . ?
C7 C4 1.470(5) . ?
C4 C3 1.392(5) . ?
C4 C5 1.397(5) . ?
C2 C1 1.466(5) . ?
C2 C3 1.387(5) . ?
C16 C17 1.395(6) . ?
C16 C21 1.375(6) . ?
C3 H3 0.9300 . ?
C6 H6A 0.9300 . ?
C6 C5 1.367(6) . ?
C5 H5 0.9300 . ?
C15 H15 0.9300 . ?
C15 C14 1.378(6) . ?
C22 C27 1.384(5) . ?
C22 C23 1.397(5) . ?
C27 H27 0.9300 . ?
C27 C26 1.379(6) . ?
C25 H25 0.9300 . ?
C25 C26 1.375(6) . ?
C25 C24 1.379(6) . ?
C13 H13 0.9300 . ?
C13 C14 1.387(6) . ?
C13 C12 1.364(7) . ?
C14 H14 0.9300 . ?
C26 H26 0.9300 . ?
C23 H23 0.9300 . ?
C23 C24 1.383(6) . ?
C11 H11 0.9300 . ?
C11 C12 1.385(6) . ?
C24 H24 0.9300 . ?
C28 C33 1.393(7) . ?
C28 C29 1.331(7) . ?
C12 H12 0.9300 . ?
C35 H35 0.9300 . ?
C35 C36 1.386(7) . ?
C35 C34 1.346(8) . ?
C17 H17 0.9300 . ?
C17 C18 1.375(6) . ?
C36 H36 0.9300 . ?
C36 C37 1.377(8) . ?
C34 C39 1.413(7) . ?
C21 H21 0.9300 . ?
C21 C20 1.392(7) . ?
C18 H18 0.9300 . ?
C18 C19 1.364(9) . ?
C19 H19 0.9300 . ?
C19 C20 1.376(9) . ?
C33 H33 0.9300 . ?
C33 C32 1.379(9) . ?
C37 H37 0.9300 . ?
C37 C38 1.376(8) . ?
C39 H39 0.9300 . ?
C39 C38 1.386(8) . ?
C38 H38 0.9300 . ?
C29 H29 0.9300 . ?
C29 C30 1.407(8) . ?
C20 H20 0.9300 . ?
C31 H31 0.9300 . ?
C31 C32 1.473(12) . ?
C31 C30 1.303(11) . ?
C32 H32 0.9300 . ?
C30 H30 0.9300 . ?
C40 C41 1.389(8) . ?
C40 C8 1.439(7) . ?
C41 H41 0.9300 . ?
C41 C42 1.382(9) . ?
C42 H42 0.9300 . ?
C42 C43 1.380(10) . ?
C43 H43 0.9300 . ?
C43 C44 1.412(9) . ?
C44 H44 0.9300 . ?
C44 C8 1.381(7) . ?
C8 H8 0.9300 . ?

loop_
_geom_torsion_atom_site_label_1
_geom_torsion_atom_site_label_2
_geom_torsion_atom_site_label_3
_geom_torsion_atom_site_label_4
_geom_torsion
_geom_torsion_site_symmetry_1
_geom_torsion_site_symmetry_2
_geom_torsion_site_symmetry_3
_geom_torsion_site_symmetry_4
_geom_torsion_publ_flag
Cu1 P1 C10 C15 -148.4(3) . . . . ?
Cu1 P1 C10 C11 35.5(4) . . . . ?
Cu1 P1 C16 C17 51.1(4) . . . . ?
Cu1 P1 C16 C21 -125.3(4) . . . . ?
Cu1 P1 C22 C27 30.9(3) . . . . ?
Cu1 P1 C22 C23 -147.8(3) . . . . ?
Cu1 P2 C28 C33 -99.7(4) . . . . ?
Cu1 P2 C28 C29 84.2(5) . . . . ?
Cu1 P2 C34 C35 13.8(5) . . . . ?
Cu1 P2 C34 C39 -162.4(4) . . . . ?
Cu1 P2 C40 C41 -138.1(4) . . . . ?
Cu1 P2 C40 C8 37.4(4) . . . . ?
Cu1 N1 C2 C1 2.2(4) . . . . ?
Cu1 N1 C2 C3 -177.3(3) . . . . ?
Cu1 N1 C6 C5 177.8(3) . . . . ?
Cu1 N2 N3 N4 -177.3(3) . . . . ?
Cu1 N2 C1 N5 178.5(3) . . . . ?
Cu1 N2 C1 C2 -0.8(5) . . . . ?
P1 C10 C15 C14 -176.5(3) . . . . ?
P1 C10 C11 C12 175.7(4) . . . . ?
P1 C16 C17 C18 -175.4(4) . . . . ?
P1 C16 C21 C20 175.9(6) . . . . ?
P1 C22 C27 C26 -178.6(3) . . . . ?
P1 C22 C23 C24 179.0(3) . . . . ?
P2 C28 C33 C32 175.2(5) . . . . ?
P2 C28 C29 C30 -174.7(6) . . . . ?
P2 C34 C39 C38 -179.6(5) . . . . ?
P2 C40 C41 C42 178.2(5) . . . . ?
P2 C40 C8 C44 177.2(4) . . . . ?
N1 C2 C1 N2 -1.1(5) . . . . ?
N1 C2 C1 N5 179.8(4) . . . . ?
N1 C2 C3 C4 -0.6(6) . . . . ?
N1 C6 C5 C4 -2.0(6) . . . . ?
N6 C7 C4 C3 -9.1(6) . . . . ?
N6 C7 C4 C5 170.8(4) . . . . ?
N2 N3 N4 N5 -0.2(5) . . . . ?
N9 N8 N7 N6 0.4(5) . . . . ?
N9 C7 C4 C3 171.9(4) . . . . ?
N9 C7 C4 C5 -8.2(6) . . . . ?
N3 N2 C1 N5 0.4(5) . . . . ?
N3 N2 C1 C2 -178.8(4) . . . . ?
N8 N9 C7 N6 0.5(5) . . . . ?
N8 N9 C7 C4 179.7(4) . . . . ?
N4 N5 C1 N2 -0.5(5) . . . . ?
N4 N5 C1 C2 178.6(4) . . . . ?
N7 N6 C7 N9 -0.3(5) . . . . ?
N7 N6 C7 C4 -179.5(4) . . . . ?
C10 P1 C16 C17 -76.4(4) . . . . ?
C10 P1 C16 C21 107.2(5) . . . . ?
C10 P1 C22 C27 161.1(3) . . . . ?
C10 P1 C22 C23 -17.5(3) . . . . ?
C10 C15 C14 C13 0.8(6) . . . . ?
C10 C11 C12 C13 1.1(8) . . . . ?
C7 N6 N7 N8 0.0(5) . . . . ?
C7 N9 N8 N7 -0.6(5) . . . . ?
C7 C4 C3 C2 -178.5(4) . . . . ?
C7 C4 C5 C6 179.8(4) . . . . ?
C2 N1 C6 C5 2.9(6) . . . . ?
C16 P1 C10 C15 -24.7(4) . . . . ?
C16 P1 C10 C11 159.2(3) . . . . ?
C16 P1 C22 C27 -91.8(3) . . . . ?
C16 P1 C22 C23 89.5(3) . . . . ?
C16 C17 C18 C19 -1.8(9) . . . . ?
C16 C21 C20 C19 0.3(12) . . . . ?
C1 N2 N3 N4 -0.2(4) . . . . ?
C1 N5 N4 N3 0.4(5) . . . . ?
C1 C2 C3 C4 179.9(4) . . . . ?
C3 C4 C5 C6 -0.4(6) . . . . ?
C3 C2 C1 N2 178.5(4) . . . . ?
C3 C2 C1 N5 -0.7(7) . . . . ?
C6 N1 C2 C1 177.9(3) . . . . ?
C6 N1 C2 C3 -1.6(6) . . . . ?
C5 C4 C3 C2 1.6(6) . . . . ?
C15 C10 C11 C12 -0.5(6) . . . . ?
C22 P1 C10 C15 82.1(3) . . . . ?
C22 P1 C10 C11 -94.0(3) . . . . ?
C22 P1 C16 C17 176.9(3) . . . . ?
C22 P1 C16 C21 0.5(5) . . . . ?
C22 C27 C26 C25 -1.1(6) . . . . ?
C22 C23 C24 C25 0.3(7) . . . . ?
C27 C22 C23 C24 0.3(6) . . . . ?
C14 C13 C12 C11 -0.7(8) . . . . ?
C26 C25 C24 C23 -1.3(7) . . . . ?
C23 C22 C27 C26 0.1(6) . . . . ?
C11 C10 C15 C14 -0.4(6) . . . . ?
C24 C25 C26 C27 1.7(7) . . . . ?
C28 P2 C34 C35 135.4(4) . . . . ?
C28 P2 C34 C39 -40.8(5) . . . . ?
C28 P2 C40 C41 97.3(5) . . . . ?
C28 P2 C40 C8 -87.2(4) . . . . ?
C28 C33 C32 C31 -2.0(11) . . . . ?
C28 C29 C30 C31 1.6(13) . . . . ?
C12 C13 C14 C15 -0.2(7) . . . . ?
C35 C36 C37 C38 0.0(9) . . . . ?
C35 C34 C39 C38 4.0(8) . . . . ?
C17 C16 C21 C20 -0.4(9) . . . . ?
C17 C18 C19 C20 1.7(11) . . . . ?
C36 C35 C34 P2 179.2(4) . . . . ?
C36 C35 C34 C39 -4.4(8) . . . . ?
C36 C37 C38 C39 -0.4(9) . . . . ?
C34 P2 C28 C33 134.8(5) . . . . ?
C34 P2 C28 C29 -41.4(6) . . . . ?
C34 P2 C40 C41 -10.7(5) . . . . ?
C34 P2 C40 C8 164.8(4) . . . . ?
C34 C35 C36 C37 2.6(8) . . . . ?
C34 C39 C38 C37 -1.6(9) . . . . ?
C21 C16 C17 C18 1.1(7) . . . . ?
C18 C19 C20 C21 -1.0(13) . . . . ?
C33 C28 C29 C30 9.3(11) . . . . ?
C29 C28 C33 C32 -8.6(10) . . . . ?
C32 C31 C30 C29 -12.2(13) . . . . ?
C30 C31 C32 C33 12.5(12) . . . . ?
C40 P2 C28 C33 27.4(5) . . . . ?
C40 P2 C28 C29 -148.7(5) . . . . ?
C40 P2 C34 C35 -112.5(4) . . . . ?
C40 P2 C34 C39 71.3(5) . . . . ?
C40 C41 C42 C43 1.4(10) . . . . ?
C41 C40 C8 C44 -6.8(8) . . . . ?
C41 C42 C43 C44 -2.0(10) . . . . ?
C42 C43 C44 C8 -1.8(9) . . . . ?
C43 C44 C8 C40 6.2(8) . . . . ?
C8 C40 C41 C42 2.8(8) . . . . ?
